data_4315642
loop_
_publ_author_name
'Ahmed I. Abouelatta'
'Jason A. Sonk'
'Mirvat M. Hammoud'
'Danielle M. Zurcher'
'Joshua J. McKamie'
'H. Bernhard Schlegel'
'Jeremy J. Kodanko'

_publ_section_title
;
 Synthesis, Characterization, and Theoretical Studies of Metal Complexes
 Derived from the Chiral Tripyridyldiamine Ligand Bn-CDPy3
;
_journal_name_full 'Inorganic Chemistry'
_journal_page_first 5202
_journal_page_last 5211
_journal_paper_doi 10.1021/ic100322p
_journal_volume 49
_journal_year 2010
_chemical_formula_sum 'C31 H35 Cl5 Fe2 N5'
_chemical_formula_weight 766.59
_chemical_name_systematic
; 
 ? 
;
_space_group_IT_number 2
_symmetry_cell_setting triclinic
_symmetry_space_group_name_Hall '-P 1'
_symmetry_space_group_name_H-M 'P -1'
_atom_sites_solution_hydrogens geom
_atom_sites_solution_primary direct
_atom_sites_solution_secondary difmap
_audit_creation_method SHELXL-97
_cell_angle_alpha 92.405(2)
_cell_angle_beta 103.235(2)
_cell_angle_gamma 114.058(2)
_cell_formula_units_Z 2
_cell_length_a 9.4675(3)
_cell_length_b 11.3510(4)
_cell_length_c 17.8182(6)
_cell_measurement_reflns_used 9013
_cell_measurement_temperature 100(2)
_cell_measurement_theta_max 30.7
_cell_measurement_theta_min 2.4
_cell_volume 1682.23(10)
_computing_cell_refinement 'Bruker APEX2'
_computing_data_collection 'Bruker APEX2'
_computing_data_reduction 'Bruker APEX2'
_computing_molecular_graphics SHELXTL-Plus
_computing_publication_material SHELXL-97
_computing_structure_refinement 'SHELXL-97 (Sheldrick, 1997)'
_computing_structure_solution 'SHELXS-97 (Sheldrick, 1990)'
_diffrn_ambient_temperature 100(2)
_diffrn_measured_fraction_theta_full 0.997
_diffrn_measured_fraction_theta_max 0.993
_diffrn_measurement_method 'Bruker APEX2'
_diffrn_radiation_monochromator graphite
_diffrn_radiation_source 'fine-focus sealed tube'
_diffrn_radiation_type MoK\a
_diffrn_radiation_wavelength 0.71073
_diffrn_reflns_av_R_equivalents 0.0386
_diffrn_reflns_av_sigmaI/netI 0.0325
_diffrn_reflns_limit_h_max 13
_diffrn_reflns_limit_h_min -13
_diffrn_reflns_limit_k_max 16
_diffrn_reflns_limit_k_min -16
_diffrn_reflns_limit_l_max 25
_diffrn_reflns_limit_l_min 0
_diffrn_reflns_number 61867
_diffrn_reflns_theta_full 28.30
_diffrn_reflns_theta_max 30.94
_diffrn_reflns_theta_min 2.16
_exptl_absorpt_coefficient_mu 1.290
_exptl_absorpt_correction_T_max 0.9502
_exptl_absorpt_correction_T_min 0.7304
_exptl_absorpt_correction_type multi-scan
_exptl_crystal_colour yellow
_exptl_crystal_density_diffrn 1.513
_exptl_crystal_density_method 'not measured'
_exptl_crystal_description plate
_exptl_crystal_F_000 786
_exptl_crystal_size_max 0.26
_exptl_crystal_size_mid 0.14
_exptl_crystal_size_min 0.04
_refine_diff_density_max 1.940
_refine_diff_density_min -1.521
_refine_diff_density_rms 0.087
_refine_ls_extinction_method none
_refine_ls_goodness_of_fit_ref 1.075
_refine_ls_hydrogen_treatment mixed
_refine_ls_matrix_type full
_refine_ls_number_parameters 388
_refine_ls_number_reflns 10597
_refine_ls_number_restraints 0
_refine_ls_restrained_S_all 1.075
_refine_ls_R_factor_all 0.0575
_refine_ls_R_factor_gt 0.0428
_refine_ls_shift/su_max 0.001
_refine_ls_shift/su_mean 0.000
_refine_ls_structure_factor_coef Fsqd
_refine_ls_weighting_details 'calc w=1/[\s^2^(Fo^2^)+(0.0431P)^2^+1.5977P] where P=(Fo^2^+2Fc^2^)/3'
_refine_ls_weighting_scheme calc
_refine_ls_wR_factor_gt 0.0978
_refine_ls_wR_factor_ref 0.1037
_reflns_number_gt 8376
_reflns_number_total 10597
_reflns_threshold_expression >2sigma(I)
_cod_data_source_file ic100322p_si_001_2.cif
_cod_data_source_block '[Fe(Bn-CDPy3)Cl](FeCl4)'
_cod_depositor_comments
;
The following automatic conversions were performed:

'_exptl_absorpt_correction_type' value 'Multi-scan' changed to
'multi-scan' according to the built-in table from CIF Core dictionary
named 'cif_core.dic' version 2.4.1 from 2010-06-29.

Automatic conversion script
Id: cif_fix_values 1646 2011-03-28 12:23:43Z adriana 
;
_cod_database_code 4315642

loop_
_symmetry_equiv_pos_as_xyz
'x, y, z'
'-x, -y, -z'

loop_
_atom_site_label
_atom_site_type_symbol
_atom_site_fract_x
_atom_site_fract_y
_atom_site_fract_z
_atom_site_U_iso_or_equiv
_atom_site_adp_type
_atom_site_occupancy
_atom_site_symmetry_multiplicity
_atom_site_calc_flag
_atom_site_refinement_flags
_atom_site_disorder_assembly
_atom_site_disorder_group
Fe1 Fe 0.73346(3) 0.79954(3) 0.773545(15) 0.01340(6) Uani 1 1 d . . .
Cl1 Cl 0.89400(6) 0.70866(5) 0.84293(3) 0.02196(10) Uani 1 1 d . . .
N1 N 0.55530(19) 0.86305(15) 0.70226(9) 0.0153(3) Uani 1 1 d . . .
C1 C 0.4115(2) 0.74454(19) 0.65847(11) 0.0176(4) Uani 1 1 d . . .
H1A H 0.3613 0.7661 0.6091 0.021 Uiso 1 1 calc R . .
H1B H 0.3323 0.7176 0.6896 0.021 Uiso 1 1 calc R . .
C2 C 0.4500(2) 0.63187(19) 0.64003(11) 0.0170(4) Uani 1 1 d . . .
C3 C 0.3642(3) 0.5430(2) 0.57212(12) 0.0224(4) Uani 1 1 d . . .
H3 H 0.2839 0.5546 0.5343 0.027 Uiso 1 1 calc R . .
C4 C 0.3982(3) 0.4369(2) 0.56064(14) 0.0271(5) Uani 1 1 d . . .
H4 H 0.3424 0.3752 0.5143 0.033 Uiso 1 1 calc R . .
C5 C 0.5137(3) 0.4215(2) 0.61718(14) 0.0270(5) Uani 1 1 d . . .
H5 H 0.5362 0.3480 0.6110 0.032 Uiso 1 1 calc R . .
C6 C 0.5965(3) 0.5156(2) 0.68334(13) 0.0236(4) Uani 1 1 d . . .
H6 H 0.6774 0.5061 0.7219 0.028 Uiso 1 1 calc R . .
N4 N 0.5655(2) 0.61996(16) 0.69456(10) 0.0179(3) Uani 1 1 d . . .
C7 C 0.6345(3) 0.9451(2) 0.64789(12) 0.0191(4) Uani 1 1 d . . .
H7A H 0.6974 1.0364 0.6745 0.023 Uiso 1 1 calc R . .
H7B H 0.5512 0.9439 0.6023 0.023 Uiso 1 1 calc R . .
C8 C 0.7445(2) 0.89835(19) 0.62009(12) 0.0180(4) Uani 1 1 d . . .
C9 C 0.7637(3) 0.90670(19) 0.54506(12) 0.0220(4) Uani 1 1 d . . .
H9 H 0.7023 0.9376 0.5082 0.026 Uiso 1 1 calc R . .
C10 C 0.8743(3) 0.8690(2) 0.52517(13) 0.0247(4) Uani 1 1 d . . .
H10 H 0.8904 0.8746 0.4745 0.030 Uiso 1 1 calc R . .
C11 C 0.9609(3) 0.8233(2) 0.57982(13) 0.0252(4) Uani 1 1 d . . .
H11 H 1.0380 0.7981 0.5675 0.030 Uiso 1 1 calc R . .
C12 C 0.9329(2) 0.8151(2) 0.65288(13) 0.0221(4) Uani 1 1 d . . .
H12 H 0.9907 0.7819 0.6901 0.026 Uiso 1 1 calc R . .
N3 N 0.8268(2) 0.85226(16) 0.67309(10) 0.0184(3) Uani 1 1 d . . .
C13 C 0.5170(2) 0.94055(18) 0.75760(11) 0.0150(3) Uani 1 1 d . . .
H13 H 0.6172 1.0220 0.7809 0.018 Uiso 1 1 calc R . .
C14 C 0.3863(2) 0.9823(2) 0.71871(12) 0.0201(4) Uani 1 1 d . . .
H14A H 0.4177 1.0309 0.6759 0.024 Uiso 1 1 calc R . .
H14B H 0.2842 0.9039 0.6960 0.024 Uiso 1 1 calc R . .
C15 C 0.3616(3) 1.0687(2) 0.77795(13) 0.0233(4) Uani 1 1 d . . .
H15A H 0.4608 1.1508 0.7972 0.028 Uiso 1 1 calc R . .
H15B H 0.2735 1.0913 0.7522 0.028 Uiso 1 1 calc R . .
C16 C 0.3203(3) 0.9987(2) 0.84675(13) 0.0231(4) Uani 1 1 d . . .
H16A H 0.2153 0.9215 0.8283 0.028 Uiso 1 1 calc R . .
H16B H 0.3111 1.0581 0.8857 0.028 Uiso 1 1 calc R . .
C17 C 0.4501(2) 0.9552(2) 0.88515(12) 0.0193(4) Uani 1 1 d . . .
H17A H 0.4192 0.9076 0.9284 0.023 Uiso 1 1 calc R . .
H17B H 0.5533 1.0329 0.9072 0.023 Uiso 1 1 calc R . .
C18 C 0.4709(2) 0.86593(19) 0.82510(11) 0.0158(3) Uani 1 1 d . . .
H18 H 0.3629 0.7916 0.8025 0.019 Uiso 1 1 calc R . .
N2 N 0.58455(19) 0.80696(16) 0.85700(9) 0.0155(3) Uani 1 1 d . . .
C19 C 0.7130(2) 0.88507(19) 0.92798(11) 0.0176(4) Uani 1 1 d . . .
H19A H 0.7659 0.8312 0.9520 0.021 Uiso 1 1 calc R . .
H19B H 0.6648 0.9098 0.9661 0.021 Uiso 1 1 calc R . .
C20 C 0.8373(2) 1.00688(19) 0.91032(11) 0.0163(3) Uani 1 1 d . . .
C21 C 0.9146(2) 1.1234(2) 0.96150(12) 0.0198(4) Uani 1 1 d . . .
H21 H 0.8872 1.1306 1.0090 0.024 Uiso 1 1 calc R . .
C22 C 1.0327(3) 1.2295(2) 0.94232(12) 0.0215(4) Uani 1 1 d . . .
H22 H 1.0870 1.3104 0.9765 0.026 Uiso 1 1 calc R . .
C23 C 1.0702(2) 1.2158(2) 0.87254(12) 0.0205(4) Uani 1 1 d . . .
H23 H 1.1506 1.2870 0.8582 0.025 Uiso 1 1 calc R . .
C24 C 0.9880(2) 1.0962(2) 0.82423(12) 0.0190(4) Uani 1 1 d . . .
H24 H 1.0137 1.0868 0.7765 0.023 Uiso 1 1 calc R . .
N5 N 0.87352(19) 0.99331(16) 0.84233(10) 0.0165(3) Uani 1 1 d . . .
C25 C 0.4981(2) 0.66849(19) 0.86901(12) 0.0178(4) Uani 1 1 d . . .
H25A H 0.5769 0.6308 0.8810 0.021 Uiso 1 1 calc R . .
H25B H 0.4183 0.6186 0.8193 0.021 Uiso 1 1 calc R . .
C26 C 0.4122(2) 0.64790(19) 0.93252(12) 0.0183(4) Uani 1 1 d . . .
C27 C 0.4915(3) 0.6487(2) 1.00888(13) 0.0223(4) Uani 1 1 d . . .
H27 H 0.6001 0.6609 1.0206 0.027 Uiso 1 1 calc R . .
C28 C 0.4149(3) 0.6320(2) 1.06834(13) 0.0265(5) Uani 1 1 d . . .
H28 H 0.4709 0.6328 1.1201 0.032 Uiso 1 1 calc R . .
C29 C 0.2561(3) 0.6142(2) 1.05163(14) 0.0288(5) Uani 1 1 d . . .
H29 H 0.2037 0.6043 1.0920 0.035 Uiso 1 1 calc R . .
C30 C 0.1745(3) 0.6109(2) 0.97553(15) 0.0275(5) Uani 1 1 d . . .
H30 H 0.0656 0.5978 0.9639 0.033 Uiso 1 1 calc R . .
C31 C 0.2509(3) 0.6266(2) 0.91616(13) 0.0225(4) Uani 1 1 d . . .
H31 H 0.1934 0.6229 0.8642 0.027 Uiso 1 1 calc R . .
Fe2 Fe 0.91596(4) 0.33506(3) 0.650539(19) 0.02359(8) Uani 1 1 d . . .
Cl2 Cl 0.73296(10) 0.21154(6) 0.54329(3) 0.04385(18) Uani 1 1 d . A .
Cl3 Cl 0.79797(7) 0.30306(5) 0.74549(3) 0.02510(11) Uani 1 1 d . A .
Cl4 Cl 0.9962(2) 0.53605(14) 0.6260(2) 0.0283(4) Uiso 0.648(13) 1 d P A 1
Cl4' Cl 1.0143(4) 0.5458(3) 0.6475(4) 0.0309(8) Uiso 0.352(13) 1 d P A 2
Cl5 Cl 1.09851(19) 0.26103(18) 0.66889(9) 0.0247(4) Uiso 0.594(6) 1 d P A 1
Cl5' Cl 1.1393(3) 0.3013(3) 0.68599(13) 0.0277(5) Uiso 0.406(6) 1 d P A 2

loop_
_atom_site_aniso_label
_atom_site_aniso_U_11
_atom_site_aniso_U_22
_atom_site_aniso_U_33
_atom_site_aniso_U_23
_atom_site_aniso_U_13
_atom_site_aniso_U_12
Fe1 0.01358(12) 0.01530(13) 0.01218(12) 0.00111(9) 0.00416(9) 0.00677(10)
Cl1 0.0237(2) 0.0263(2) 0.0188(2) 0.00224(18) 0.00298(18) 0.0152(2)
N1 0.0177(7) 0.0149(7) 0.0139(7) 0.0022(6) 0.0066(6) 0.0062(6)
C1 0.0177(9) 0.0180(9) 0.0151(9) -0.0003(7) 0.0013(7) 0.0078(7)
C2 0.0166(9) 0.0167(8) 0.0170(9) 0.0032(7) 0.0064(7) 0.0053(7)
C3 0.0214(10) 0.0200(9) 0.0194(10) -0.0004(8) 0.0028(8) 0.0045(8)
C4 0.0256(11) 0.0197(10) 0.0284(11) -0.0052(8) 0.0065(9) 0.0035(9)
C5 0.0267(11) 0.0174(9) 0.0358(12) -0.0022(8) 0.0103(9) 0.0079(9)
C6 0.0234(10) 0.0200(10) 0.0284(11) 0.0017(8) 0.0078(9) 0.0101(8)
N4 0.0189(8) 0.0174(8) 0.0174(8) 0.0015(6) 0.0059(6) 0.0072(7)
C7 0.0251(10) 0.0195(9) 0.0171(9) 0.0060(7) 0.0107(8) 0.0110(8)
C8 0.0205(9) 0.0151(8) 0.0177(9) 0.0013(7) 0.0083(7) 0.0053(7)
C9 0.0291(11) 0.0163(9) 0.0194(10) 0.0030(7) 0.0110(8) 0.0063(8)
C10 0.0312(11) 0.0186(9) 0.0219(10) 0.0003(8) 0.0162(9) 0.0039(9)
C11 0.0216(10) 0.0253(10) 0.0276(11) -0.0023(8) 0.0129(9) 0.0062(8)
C12 0.0168(9) 0.0260(10) 0.0221(10) -0.0006(8) 0.0066(8) 0.0076(8)
N3 0.0169(8) 0.0179(8) 0.0174(8) -0.0006(6) 0.0056(6) 0.0045(6)
C13 0.0147(8) 0.0158(8) 0.0161(8) 0.0013(7) 0.0051(7) 0.0077(7)
C14 0.0207(9) 0.0250(10) 0.0199(9) 0.0049(8) 0.0066(8) 0.0141(8)
C15 0.0253(10) 0.0266(10) 0.0261(11) 0.0054(8) 0.0095(8) 0.0175(9)
C16 0.0238(10) 0.0273(10) 0.0251(10) 0.0039(8) 0.0101(8) 0.0160(9)
C17 0.0211(9) 0.0218(9) 0.0187(9) 0.0022(7) 0.0088(8) 0.0111(8)
C18 0.0153(8) 0.0172(8) 0.0154(8) 0.0016(7) 0.0047(7) 0.0073(7)
N2 0.0160(7) 0.0163(7) 0.0150(7) 0.0028(6) 0.0051(6) 0.0073(6)
C19 0.0186(9) 0.0218(9) 0.0131(8) 0.0031(7) 0.0048(7) 0.0090(8)
C20 0.0169(9) 0.0197(9) 0.0144(8) 0.0036(7) 0.0035(7) 0.0101(7)
C21 0.0212(9) 0.0234(10) 0.0153(9) 0.0004(7) 0.0029(7) 0.0114(8)
C22 0.0205(9) 0.0193(9) 0.0217(10) -0.0017(7) -0.0002(8) 0.0092(8)
C23 0.0168(9) 0.0196(9) 0.0229(10) 0.0048(8) 0.0041(8) 0.0062(8)
C24 0.0174(9) 0.0219(9) 0.0174(9) 0.0035(7) 0.0042(7) 0.0084(8)
N5 0.0158(7) 0.0187(8) 0.0154(8) 0.0021(6) 0.0044(6) 0.0076(6)
C25 0.0196(9) 0.0163(8) 0.0202(9) 0.0050(7) 0.0085(7) 0.0082(7)
C26 0.0196(9) 0.0162(8) 0.0205(9) 0.0048(7) 0.0081(7) 0.0074(7)
C27 0.0226(10) 0.0205(9) 0.0226(10) 0.0056(8) 0.0067(8) 0.0074(8)
C28 0.0348(12) 0.0222(10) 0.0192(10) 0.0049(8) 0.0095(9) 0.0076(9)
C29 0.0378(13) 0.0239(10) 0.0305(12) 0.0068(9) 0.0220(10) 0.0120(10)
C30 0.0273(11) 0.0253(11) 0.0375(13) 0.0114(9) 0.0192(10) 0.0125(9)
C31 0.0216(10) 0.0233(10) 0.0261(11) 0.0109(8) 0.0106(8) 0.0101(8)
Fe2 0.03115(17) 0.02494(16) 0.02349(16) 0.00911(12) 0.01323(13) 0.01701(14)
Cl2 0.0794(5) 0.0287(3) 0.0189(3) 0.0053(2) 0.0057(3) 0.0226(3)
Cl3 0.0294(3) 0.0307(3) 0.0222(2) 0.0060(2) 0.0112(2) 0.0173(2)

loop_
_atom_type_symbol
_atom_type_description
_atom_type_scat_dispersion_real
_atom_type_scat_dispersion_imag
_atom_type_scat_source
C C 0.0033 0.0016 'International Tables Vol C Tables 4.2.6.8 and 6.1.1.4'
H H 0.0000 0.0000 'International Tables Vol C Tables 4.2.6.8 and 6.1.1.4'
N N 0.0061 0.0033 'International Tables Vol C Tables 4.2.6.8 and 6.1.1.4'
Cl Cl 0.1484 0.1585 'International Tables Vol C Tables 4.2.6.8 and 6.1.1.4'
Fe Fe 0.3463 0.8444 'International Tables Vol C Tables 4.2.6.8 and 6.1.1.4'

loop_
_geom_angle_atom_site_label_1
_geom_angle_atom_site_label_2
_geom_angle_atom_site_label_3
_geom_angle
_geom_angle_site_symmetry_1
_geom_angle_site_symmetry_3
_geom_angle_publ_flag
N3 Fe1 N5 94.74(6) . . ?
N3 Fe1 N4 83.56(6) . . ?
N5 Fe1 N4 170.03(6) . . ?
N3 Fe1 N1 77.99(6) . . ?
N5 Fe1 N1 91.71(6) . . ?
N4 Fe1 N1 78.33(6) . . ?
N3 Fe1 N2 153.36(6) . . ?
N5 Fe1 N2 76.58(6) . . ?
N4 Fe1 N2 100.62(6) . . ?
N1 Fe1 N2 77.16(6) . . ?
N3 Fe1 Cl1 103.96(5) . . ?
N5 Fe1 Cl1 94.59(5) . . ?
N4 Fe1 Cl1 95.36(5) . . ?
N1 Fe1 Cl1 173.21(5) . . ?
N2 Fe1 Cl1 101.83(4) . . ?
C7 N1 C1 110.77(15) . . ?
C7 N1 C13 110.91(15) . . ?
C1 N1 C13 112.33(15) . . ?
C7 N1 Fe1 107.04(12) . . ?
C1 N1 Fe1 108.28(11) . . ?
C13 N1 Fe1 107.28(11) . . ?
N1 C1 C2 112.91(16) . . ?
N4 C2 C3 122.71(19) . . ?
N4 C2 C1 116.19(17) . . ?
C3 C2 C1 121.02(18) . . ?
C4 C3 C2 118.4(2) . . ?
C5 C4 C3 119.5(2) . . ?
C4 C5 C6 118.8(2) . . ?
N4 C6 C5 122.1(2) . . ?
C2 N4 C6 118.43(18) . . ?
C2 N4 Fe1 114.80(13) . . ?
C6 N4 Fe1 123.91(14) . . ?
N1 C7 C8 112.21(16) . . ?
N3 C8 C9 122.12(19) . . ?
N3 C8 C7 115.86(17) . . ?
C9 C8 C7 121.98(19) . . ?
C10 C9 C8 118.7(2) . . ?
C11 C10 C9 119.4(2) . . ?
C12 C11 C10 118.8(2) . . ?
N3 C12 C11 122.4(2) . . ?
C8 N3 C12 118.61(18) . . ?
C8 N3 Fe1 115.33(13) . . ?
C12 N3 Fe1 124.25(15) . . ?
N1 C13 C14 113.82(16) . . ?
N1 C13 C18 110.84(15) . . ?
C14 C13 C18 110.19(15) . . ?
C15 C14 C13 110.78(17) . . ?
C16 C15 C14 110.84(17) . . ?
C15 C16 C17 110.84(17) . . ?
C16 C17 C18 110.64(17) . . ?
N2 C18 C13 111.43(15) . . ?
N2 C18 C17 115.84(16) . . ?
C13 C18 C17 109.02(16) . . ?
C19 N2 C25 110.89(15) . . ?
C19 N2 C18 114.44(15) . . ?
C25 N2 C18 112.30(15) . . ?
C19 N2 Fe1 100.94(11) . . ?
C25 N2 Fe1 105.36(11) . . ?
C18 N2 Fe1 111.99(11) . . ?
N2 C19 C20 111.93(16) . . ?
N5 C20 C21 121.96(18) . . ?
N5 C20 C19 115.32(17) . . ?
C21 C20 C19 122.67(18) . . ?
C20 C21 C22 119.05(19) . . ?
C21 C22 C23 119.10(19) . . ?
C24 C23 C22 118.69(19) . . ?
N5 C24 C23 122.53(19) . . ?
C24 N5 C20 118.66(17) . . ?
C24 N5 Fe1 127.26(13) . . ?
C20 N5 Fe1 114.08(13) . . ?
N2 C25 C26 116.33(16) . . ?
C27 C26 C31 118.33(19) . . ?
C27 C26 C25 120.61(18) . . ?
C31 C26 C25 121.05(19) . . ?
C26 C27 C28 121.3(2) . . ?
C29 C28 C27 119.7(2) . . ?
C28 C29 C30 119.7(2) . . ?
C31 C30 C29 120.5(2) . . ?
C30 C31 C26 120.4(2) . . ?
Cl5 Fe2 Cl4 115.11(6) . . ?
Cl5 Fe2 Cl4' 113.01(9) . . ?
Cl4 Fe2 Cl4' 9.78(10) . . ?
Cl5 Fe2 Cl3 111.05(3) . . ?
Cl4 Fe2 Cl3 112.50(7) . . ?
Cl4' Fe2 Cl3 105.88(13) . . ?
Cl5 Fe2 Cl2 104.52(6) . . ?
Cl4 Fe2 Cl2 105.76(9) . . ?
Cl4' Fe2 Cl2 115.20(18) . . ?
Cl3 Fe2 Cl2 107.11(3) . . ?
Cl5 Fe2 Cl5' 12.57(5) . . ?
Cl4 Fe2 Cl5' 105.96(8) . . ?
Cl4' Fe2 Cl5' 102.51(11) . . ?
Cl3 Fe2 Cl5' 109.28(4) . . ?
Cl2 Fe2 Cl5' 116.32(8) . . ?

loop_
_geom_bond_atom_site_label_1
_geom_bond_atom_site_label_2
_geom_bond_distance
_geom_bond_site_symmetry_2
_geom_bond_publ_flag
Fe1 N3 2.1739(17) . ?
Fe1 N5 2.1794(17) . ?
Fe1 N4 2.1808(17) . ?
Fe1 N1 2.2506(17) . ?
Fe1 N2 2.2917(16) . ?
Fe1 Cl1 2.3299(6) . ?
N1 C7 1.486(2) . ?
N1 C1 1.485(2) . ?
N1 C13 1.493(2) . ?
C1 C2 1.509(3) . ?
C2 N4 1.343(3) . ?
C2 C3 1.386(3) . ?
C3 C4 1.387(3) . ?
C4 C5 1.381(3) . ?
C5 C6 1.390(3) . ?
C6 N4 1.349(3) . ?
C7 C8 1.509(3) . ?
C8 N3 1.345(3) . ?
C8 C9 1.392(3) . ?
C9 C10 1.389(3) . ?
C10 C11 1.383(3) . ?
C11 C12 1.386(3) . ?
C12 N3 1.348(3) . ?
C13 C14 1.532(3) . ?
C13 C18 1.542(3) . ?
C14 C15 1.531(3) . ?
C15 C16 1.528(3) . ?
C16 C17 1.536(3) . ?
C17 C18 1.542(3) . ?
C18 N2 1.506(2) . ?
N2 C19 1.479(3) . ?
N2 C25 1.499(2) . ?
C19 C20 1.508(3) . ?
C20 N5 1.352(2) . ?
C20 C21 1.386(3) . ?
C21 C22 1.389(3) . ?
C22 C23 1.388(3) . ?
C23 C24 1.387(3) . ?
C24 N5 1.343(3) . ?
C25 C26 1.512(3) . ?
C26 C27 1.393(3) . ?
C26 C31 1.402(3) . ?
C27 C28 1.393(3) . ?
C28 C29 1.390(4) . ?
C29 C30 1.389(4) . ?
C30 C31 1.391(3) . ?
Fe2 Cl5 2.1791(10) . ?
Fe2 Cl4 2.1902(12) . ?
Fe2 Cl4' 2.193(2) . ?
Fe2 Cl3 2.1974(6) . ?
Fe2 Cl2 2.2131(8) . ?
Fe2 Cl5' 2.2553(17) . ?

loop_
_geom_torsion_atom_site_label_1
_geom_torsion_atom_site_label_2
_geom_torsion_atom_site_label_3
_geom_torsion_atom_site_label_4
_geom_torsion
_geom_torsion_site_symmetry_1
_geom_torsion_site_symmetry_2
_geom_torsion_site_symmetry_3
_geom_torsion_site_symmetry_4
_geom_torsion_publ_flag
N3 Fe1 N1 C7 -20.11(12) . . . . ?
N5 Fe1 N1 C7 74.38(12) . . . . ?
N4 Fe1 N1 C7 -105.91(12) . . . . ?
N2 Fe1 N1 C7 150.20(13) . . . . ?
Cl1 Fe1 N1 C7 -127.6(3) . . . . ?
N3 Fe1 N1 C1 99.35(12) . . . . ?
N5 Fe1 N1 C1 -166.16(12) . . . . ?
N4 Fe1 N1 C1 13.55(12) . . . . ?
N2 Fe1 N1 C1 -90.35(12) . . . . ?
Cl1 Fe1 N1 C1 -8.1(4) . . . . ?
N3 Fe1 N1 C13 -139.20(12) . . . . ?
N5 Fe1 N1 C13 -44.71(12) . . . . ?
N4 Fe1 N1 C13 135.00(12) . . . . ?
N2 Fe1 N1 C13 31.11(11) . . . . ?
Cl1 Fe1 N1 C13 113.3(4) . . . . ?
C7 N1 C1 C2 88.18(19) . . . . ?
C13 N1 C1 C2 -147.17(16) . . . . ?
Fe1 N1 C1 C2 -28.90(18) . . . . ?
N1 C1 C2 N4 35.9(2) . . . . ?
N1 C1 C2 C3 -147.21(18) . . . . ?
N4 C2 C3 C4 0.7(3) . . . . ?
C1 C2 C3 C4 -175.96(19) . . . . ?
C2 C3 C4 C5 1.0(3) . . . . ?
C3 C4 C5 C6 -1.9(3) . . . . ?
C4 C5 C6 N4 1.1(3) . . . . ?
C3 C2 N4 C6 -1.5(3) . . . . ?
C1 C2 N4 C6 175.34(18) . . . . ?
C3 C2 N4 Fe1 160.15(16) . . . . ?
C1 C2 N4 Fe1 -23.0(2) . . . . ?
C5 C6 N4 C2 0.5(3) . . . . ?
C5 C6 N4 Fe1 -159.30(17) . . . . ?
N3 Fe1 N4 C2 -74.19(14) . . . . ?
N5 Fe1 N4 C2 6.5(4) . . . . ?
N1 Fe1 N4 C2 4.84(13) . . . . ?
N2 Fe1 N4 C2 79.20(14) . . . . ?
Cl1 Fe1 N4 C2 -177.68(13) . . . . ?
N3 Fe1 N4 C6 86.30(17) . . . . ?
N5 Fe1 N4 C6 167.0(3) . . . . ?
N1 Fe1 N4 C6 165.32(17) . . . . ?
N2 Fe1 N4 C6 -120.32(17) . . . . ?
Cl1 Fe1 N4 C6 -17.19(17) . . . . ?
C1 N1 C7 C8 -82.7(2) . . . . ?
C13 N1 C7 C8 151.83(16) . . . . ?
Fe1 N1 C7 C8 35.12(19) . . . . ?
N1 C7 C8 N3 -37.0(2) . . . . ?
N1 C7 C8 C9 145.21(19) . . . . ?
N3 C8 C9 C10 -1.6(3) . . . . ?
C7 C8 C9 C10 176.14(19) . . . . ?
C8 C9 C10 C11 0.6(3) . . . . ?
C9 C10 C11 C12 0.8(3) . . . . ?
C10 C11 C12 N3 -1.3(3) . . . . ?
C9 C8 N3 C12 1.1(3) . . . . ?
C7 C8 N3 C12 -176.77(18) . . . . ?
C9 C8 N3 Fe1 -164.25(15) . . . . ?
C7 C8 N3 Fe1 17.9(2) . . . . ?
C11 C12 N3 C8 0.4(3) . . . . ?
C11 C12 N3 Fe1 164.30(16) . . . . ?
N5 Fe1 N3 C8 -89.02(14) . . . . ?
N4 Fe1 N3 C8 81.11(14) . . . . ?
N1 Fe1 N3 C8 1.72(13) . . . . ?
N2 Fe1 N3 C8 -19.8(2) . . . . ?
Cl1 Fe1 N3 C8 175.05(13) . . . . ?
N5 Fe1 N3 C12 106.61(16) . . . . ?
N4 Fe1 N3 C12 -83.27(16) . . . . ?
N1 Fe1 N3 C12 -162.66(17) . . . . ?
N2 Fe1 N3 C12 175.87(15) . . . . ?
Cl1 Fe1 N3 C12 10.67(17) . . . . ?
C7 N1 C13 C14 68.0(2) . . . . ?
C1 N1 C13 C14 -56.6(2) . . . . ?
Fe1 N1 C13 C14 -175.43(13) . . . . ?
C7 N1 C13 C18 -167.14(16) . . . . ?
C1 N1 C13 C18 68.30(19) . . . . ?
Fe1 N1 C13 C18 -50.57(16) . . . . ?
N1 C13 C14 C15 -176.24(16) . . . . ?
C18 C13 C14 C15 58.5(2) . . . . ?
C13 C14 C15 C16 -56.6(2) . . . . ?
C14 C15 C16 C17 55.9(2) . . . . ?
C15 C16 C17 C18 -57.3(2) . . . . ?
N1 C13 C18 N2 44.9(2) . . . . ?
C14 C13 C18 N2 171.82(15) . . . . ?
N1 C13 C18 C17 174.02(15) . . . . ?
C14 C13 C18 C17 -59.1(2) . . . . ?
C16 C17 C18 N2 -174.85(16) . . . . ?
C16 C17 C18 C13 58.5(2) . . . . ?
C13 C18 N2 C19 97.86(18) . . . . ?
C17 C18 N2 C19 -27.5(2) . . . . ?
C13 C18 N2 C25 -134.57(16) . . . . ?
C17 C18 N2 C25 100.05(19) . . . . ?
C13 C18 N2 Fe1 -16.24(18) . . . . ?
C17 C18 N2 Fe1 -141.62(14) . . . . ?
N3 Fe1 N2 C19 -108.63(16) . . . . ?
N5 Fe1 N2 C19 -35.26(11) . . . . ?
N4 Fe1 N2 C19 154.53(11) . . . . ?
N1 Fe1 N2 C19 -130.18(12) . . . . ?
Cl1 Fe1 N2 C19 56.69(11) . . . . ?
N3 Fe1 N2 C25 135.92(14) . . . . ?
N5 Fe1 N2 C25 -150.71(12) . . . . ?
N4 Fe1 N2 C25 39.08(12) . . . . ?
N1 Fe1 N2 C25 114.37(12) . . . . ?
Cl1 Fe1 N2 C25 -58.75(12) . . . . ?
N3 Fe1 N2 C18 13.5(2) . . . . ?
N5 Fe1 N2 C18 86.92(12) . . . . ?
N4 Fe1 N2 C18 -83.30(12) . . . . ?
N1 Fe1 N2 C18 -8.00(12) . . . . ?
Cl1 Fe1 N2 C18 178.87(11) . . . . ?
C25 N2 C19 C20 159.71(15) . . . . ?
C18 N2 C19 C20 -72.0(2) . . . . ?
Fe1 N2 C19 C20 48.45(16) . . . . ?
N2 C19 C20 N5 -37.6(2) . . . . ?
N2 C19 C20 C21 145.10(18) . . . . ?
N5 C20 C21 C22 0.1(3) . . . . ?
C19 C20 C21 C22 177.19(18) . . . . ?
C20 C21 C22 C23 -0.2(3) . . . . ?
C21 C22 C23 C24 0.1(3) . . . . ?
C22 C23 C24 N5 0.0(3) . . . . ?
C23 C24 N5 C20 -0.1(3) . . . . ?
C23 C24 N5 Fe1 -179.98(15) . . . . ?
C21 C20 N5 C24 0.0(3) . . . . ?
C19 C20 N5 C24 -177.27(17) . . . . ?
C21 C20 N5 Fe1 179.91(15) . . . . ?
C19 C20 N5 Fe1 2.6(2) . . . . ?
N3 Fe1 N5 C24 -6.52(17) . . . . ?
N4 Fe1 N5 C24 -86.3(4) . . . . ?
N1 Fe1 N5 C24 -84.61(17) . . . . ?
N2 Fe1 N5 C24 -160.98(17) . . . . ?
Cl1 Fe1 N5 C24 97.93(16) . . . . ?
N3 Fe1 N5 C20 173.58(13) . . . . ?
N4 Fe1 N5 C20 93.8(4) . . . . ?
N1 Fe1 N5 C20 95.49(13) . . . . ?
N2 Fe1 N5 C20 19.12(13) . . . . ?
Cl1 Fe1 N5 C20 -81.97(13) . . . . ?
C19 N2 C25 C26 61.7(2) . . . . ?
C18 N2 C25 C26 -67.8(2) . . . . ?
Fe1 N2 C25 C26 170.04(14) . . . . ?
N2 C25 C26 C27 -89.4(2) . . . . ?
N2 C25 C26 C31 91.1(2) . . . . ?
C31 C26 C27 C28 -1.5(3) . . . . ?
C25 C26 C27 C28 178.94(19) . . . . ?
C26 C27 C28 C29 0.0(3) . . . . ?
C27 C28 C29 C30 1.1(3) . . . . ?
C28 C29 C30 C31 -0.7(3) . . . . ?
C29 C30 C31 C26 -0.9(3) . . . . ?
C27 C26 C31 C30 2.0(3) . . . . ?
C25 C26 C31 C30 -178.48(19) . . . . ?
